data_2243939
loop_
_publ_author_name
'Krebs, Christoph'
'Ceglarska, Magdalena'
'N\"ather, Christian'

_publ_section_title
;
 Synthesis and crystal structure of
 diaquabis(hexamethylenetramine-\k<i>N</i>)bis(thiocyanato-\k<i>N</i>)cobalt(II)--hexamethylenetetramine--acetonitrile
 (1/2/2)
;
_journal_coeditor_code HB7982
_journal_issue 11
_journal_name_full 'Acta Crystallographica Section E'
_journal_page_first
;
;
_journal_paper_doi 10.1107/S2056989021010033
_journal_volume 77
_journal_year 2021
_chemical_formula_iupac '[Co (N C S)2 (C6 H12 N4)2 (H2 O1)2], 2C6 H12 N4, 2C2 H3 N'
_chemical_formula_moiety 'C14 H28 Co N10 O2 S2, 2(C6 H12 N4), 2(C2 H3 N)'
_chemical_formula_sum 'C30 H58 Co N20 O2 S2'
_chemical_formula_weight 854.01
_chemical_name_systematic
'Diaquabis(hexamethylenetramine-\k<i>N</i>)bis(thiocyanato-\k<i>N</i>)cobalt(II)--hexamethylenetetramine--acetonitrile (1/2/2)'
_space_group_crystal_system monoclinic
_space_group_IT_number 14
_space_group_name_Hall '-P 2ybc'
_space_group_name_H-M_alt 'P 1 21/c 1'
_atom_sites_solution_hydrogens mixed
_atom_sites_solution_primary dual
_audit_creation_method
;
Olex2 1.3-ac4
(compiled 2020.03.28 svn.rd84adfe8 for Rigaku Oxford Diffraction, GUI svn.r6032)
;
_cell_angle_alpha 90
_cell_angle_beta 114.899(2)
_cell_angle_gamma 90
_cell_formula_units_Z 2
_cell_length_a 13.0008(2)
_cell_length_b 12.5903(2)
_cell_length_c 12.9988(2)
_cell_measurement_reflns_used 20611
_cell_measurement_temperature 100.00(10)
_cell_measurement_theta_max 77.9120
_cell_measurement_theta_min 3.7290
_cell_volume 1929.93(6)
_computing_cell_refinement
;
CrysAlisPro (Rigaku OD, 2021)
;
_computing_data_collection
;
CrysAlisPro (Rigaku OD, 2021)
;
_computing_data_reduction
;
CrysAlisPro (Rigaku OD, 2021)
;
_computing_molecular_graphics
;
DIAMOND (Brandenburg & Putz, 1999)
;
_computing_publication_material
;
publCIF (Westrip, 2010)
;
_computing_structure_refinement
;
<i>SHELXL2016/6</i> (Sheldrick, 2015b)
;
_computing_structure_solution
;
<i>SHELXT2014/5</i> (Sheldrick, 2015a)
;
_diffrn_ambient_temperature 100.00(10)
_diffrn_detector 'Hybrid Pixel Array Detector'
_diffrn_detector_area_resol_mean 10.0000
_diffrn_measured_fraction_theta_full 1.000
_diffrn_measured_fraction_theta_max 0.993
_diffrn_measurement_device 'four-circle diffractometer'
_diffrn_measurement_device_type 'XtaLAB Synergy, Dualflex, HyPix'
_diffrn_measurement_method '\w scans'
_diffrn_radiation_monochromator mirror
_diffrn_radiation_probe x-ray
_diffrn_radiation_type 'Cu K\a'
_diffrn_radiation_wavelength 1.54178
_diffrn_reflns_av_R_equivalents 0.0208
_diffrn_reflns_av_unetI/netI 0.0115
_diffrn_reflns_limit_h_max 16
_diffrn_reflns_limit_h_min -12
_diffrn_reflns_limit_k_max 15
_diffrn_reflns_limit_k_min -15
_diffrn_reflns_limit_l_max 16
_diffrn_reflns_limit_l_min -16
_diffrn_reflns_number 25388
_diffrn_reflns_theta_full 67.679
_diffrn_reflns_theta_max 78.044
_diffrn_reflns_theta_min 3.748
_diffrn_source 'micro-focus sealed X-ray tube'
_exptl_absorpt_coefficient_mu 4.989
_exptl_absorpt_correction_T_max 1.00000
_exptl_absorpt_correction_T_min 0.77875
_exptl_absorpt_correction_type multi-scan
_exptl_absorpt_process_details
;
(CrysAlisPro; Rigaku OD, 2021)
;
_exptl_crystal_colour 'light yellow'
_exptl_crystal_density_diffrn 1.470
_exptl_crystal_description needle
_exptl_crystal_F_000 906
_exptl_crystal_size_max 0.20
_exptl_crystal_size_mid 0.04
_exptl_crystal_size_min 0.03
_refine_diff_density_max 0.201
_refine_diff_density_min -0.390
_refine_ls_extinction_method none
_refine_ls_goodness_of_fit_ref 1.093
_refine_ls_hydrogen_treatment mixed
_refine_ls_matrix_type full
_refine_ls_number_parameters 259
_refine_ls_number_reflns 4088
_refine_ls_number_restraints 0
_refine_ls_restrained_S_all 1.093
_refine_ls_R_factor_all 0.0253
_refine_ls_R_factor_gt 0.0247
_refine_ls_shift/su_max 0.001
_refine_ls_shift/su_mean 0.000
_refine_ls_structure_factor_coef Fsqd
_refine_ls_weighting_details 'w=1/[\s^2^(Fo^2^)+(0.0427P)^2^+0.5759P] where P=(Fo^2^+2Fc^2^)/3'
_refine_ls_weighting_scheme calc
_refine_ls_wR_factor_gt 0.0708
_refine_ls_wR_factor_ref 0.0711
_reflns_number_gt 3972
_reflns_number_total 4088
_reflns_threshold_expression 'I > 2\s(I)'
_cod_data_source_file hb7982sup1.cif
_cod_data_source_block I
_cod_database_code 2243939
_shelx_space_group_comment
;
The symmetry employed for this shelxl refinement is uniquely defined
by the following loop, which should always be used as a source of
symmetry information in preference to the above space-group names.
They are only intended as comments.
;

loop_
_space_group_symop_operation_xyz
'x, y, z'
'-x, y+1/2, -z+1/2'
'-x, -y, -z'
'x, -y-1/2, z-1/2'

loop_
_atom_site_type_symbol
_atom_site_label
_atom_site_fract_x
_atom_site_fract_y
_atom_site_fract_z
_atom_site_U_iso_or_equiv
_atom_site_adp_type
_atom_site_calc_flag
_atom_site_occupancy
_atom_site_disorder_assembly
_atom_site_disorder_group
Co Co1 0.500000 0.500000 0.500000 0.01162(8) Uani d 1 . .
N N1 0.49434(8) 0.46285(8) 0.65301(8) 0.01532(19) Uani d 1 . .
C C1 0.46823(9) 0.46250(9) 0.72848(10) 0.0135(2) Uani d 1 . .
S S1 0.43052(3) 0.46382(2) 0.83365(3) 0.02096(8) Uani d 1 . .
O O1 0.62345(7) 0.61232(7) 0.58179(7) 0.01480(16) Uani d 1 . .
H H1A 0.6441(16) 0.6265(15) 0.6543(17) 0.034(5) Uiso d 1 . .
H H1B 0.6416(17) 0.6677(18) 0.5509(18) 0.046(6) Uiso d 1 . .
N N11 0.36295(8) 0.62692(8) 0.47457(8) 0.01335(19) Uani d 1 . .
N N12 0.31137(9) 0.78613(8) 0.55340(9) 0.0178(2) Uani d 1 . .
N N13 0.23595(9) 0.76282(8) 0.34775(9) 0.0188(2) Uani d 1 . .
C C11 0.32652(10) 0.68571(9) 0.36510(10) 0.0175(2) Uani d 1 . .
H H11A 0.391355 0.722732 0.363717 0.021 Uiso calc 1 . .
H H11B 0.300127 0.635132 0.303039 0.021 Uiso calc 1 . .
C C12 0.40035(10) 0.70880(9) 0.56706(10) 0.0163(2) Uani d 1 . .
H H12A 0.423172 0.673366 0.639612 0.020 Uiso calc 1 . .
H H12B 0.465940 0.746048 0.567719 0.020 Uiso calc 1 . .
C C13 0.27803(11) 0.83883(9) 0.44318(11) 0.0194(2) Uani d 1 . .
H H13A 0.342809 0.876660 0.442661 0.023 Uiso calc 1 . .
H H13B 0.219187 0.890515 0.432994 0.023 Uiso calc 1 . .
C C14 0.21257(10) 0.72912(10) 0.55236(11) 0.0194(2) Uani d 1 . .
H H14A 0.153212 0.779834 0.543355 0.023 Uiso calc 1 . .
H H14B 0.233623 0.693517 0.624588 0.023 Uiso calc 1 . .
C C15 0.13874(10) 0.70598(10) 0.35186(10) 0.0196(2) Uani d 1 . .
H H15A 0.110306 0.654944 0.290289 0.023 Uiso calc 1 . .
H H15B 0.078532 0.756406 0.340611 0.023 Uiso calc 1 . .
C C16 0.25985(9) 0.57494(9) 0.47493(10) 0.0156(2) Uani d 1 . .
H H16A 0.231942 0.522809 0.414419 0.019 Uiso calc 1 . .
H H16B 0.280830 0.537541 0.546167 0.019 Uiso calc 1 . .
N N14 0.16833(8) 0.64994(8) 0.46020(9) 0.0173(2) Uani d 1 . .
N N21 0.70755(8) 0.64919(8) 0.80957(8) 0.01507(19) Uani d 1 . .
N N22 0.71117(9) 0.72608(8) 0.98413(9) 0.0167(2) Uani d 1 . .
N N23 0.87597(9) 0.74634(8) 0.93941(9) 0.0184(2) Uani d 1 . .
N N24 0.83066(8) 0.57193(8) 0.99309(8) 0.0165(2) Uani d 1 . .
C C21 0.64056(10) 0.70037(9) 0.86374(10) 0.0166(2) Uani d 1 . .
H H21A 0.579657 0.653203 0.858804 0.020 Uiso calc 1 . .
H H21B 0.606714 0.765088 0.823090 0.020 Uiso calc 1 . .
C C22 0.75820(10) 0.55052(9) 0.87319(10) 0.0159(2) Uani d 1 . .
H H22A 0.697996 0.502245 0.867830 0.019 Uiso calc 1 . .
H H22B 0.802836 0.516073 0.838924 0.019 Uiso calc 1 . .
C C23 0.76143(11) 0.62520(10) 1.04253(10) 0.0184(2) Uani d 1 . .
H H23A 0.808248 0.639798 1.121947 0.022 Uiso calc 1 . .
H H23B 0.700979 0.577825 1.038421 0.022 Uiso calc 1 . .
C C24 0.80542(11) 0.79507(10) 0.98977(11) 0.0195(2) Uani d 1 . .
H H24A 0.774373 0.861136 0.950611 0.023 Uiso calc 1 . .
H H24B 0.852716 0.811921 1.068513 0.023 Uiso calc 1 . .
C C25 0.92101(10) 0.64522(10) 0.99882(10) 0.0197(2) Uani d 1 . .
H H25A 0.966605 0.611322 0.965300 0.024 Uiso calc 1 . .
H H25B 0.969896 0.659937 1.077698 0.024 Uiso calc 1 . .
C C26 0.80131(10) 0.72159(10) 0.82069(10) 0.0180(2) Uani d 1 . .
H H26A 0.845870 0.689137 0.785169 0.022 Uiso calc 1 . .
H H26B 0.769710 0.787150 0.780642 0.022 Uiso calc 1 . .
N N31 0.02532(10) 0.44658(10) 0.24906(11) 0.0297(3) Uani d 1 . .
C C31 -0.03061(10) 0.46842(10) 0.29362(11) 0.0198(2) Uani d 1 . .
C C32 -0.10137(13) 0.49834(10) 0.35086(13) 0.0242(3) Uani d 1 . .
H H32A -0.179624 0.497188 0.297589 0.036 Uiso calc 1 . .
H H32B -0.081381 0.568548 0.381669 0.036 Uiso calc 1 . .
H H32C -0.089767 0.449026 0.411080 0.036 Uiso calc 1 . .

loop_
_atom_site_aniso_label
_atom_site_aniso_U_11
_atom_site_aniso_U_22
_atom_site_aniso_U_33
_atom_site_aniso_U_12
_atom_site_aniso_U_13
_atom_site_aniso_U_23
Co1 0.01283(13) 0.01259(14) 0.01083(13) -0.00162(9) 0.00635(10) -0.00092(9)
N1 0.0171(5) 0.0161(5) 0.0139(5) -0.0003(4) 0.0077(4) 0.0002(4)
C1 0.0131(5) 0.0120(5) 0.0148(5) -0.0004(4) 0.0052(4) -0.0002(4)
S1 0.02595(16) 0.02425(17) 0.01980(15) 0.00071(11) 0.01660(12) -0.00011(11)
O1 0.0176(4) 0.0156(4) 0.0124(4) -0.0034(3) 0.0074(3) -0.0018(3)
N11 0.0151(4) 0.0126(4) 0.0136(4) -0.0011(3) 0.0072(4) -0.0004(4)
N12 0.0189(5) 0.0153(5) 0.0207(5) 0.0013(4) 0.0099(4) -0.0024(4)
N13 0.0229(5) 0.0147(5) 0.0199(5) 0.0035(4) 0.0099(4) 0.0022(4)
C11 0.0226(6) 0.0159(5) 0.0164(5) 0.0025(4) 0.0104(5) 0.0022(4)
C12 0.0164(5) 0.0145(5) 0.0178(5) 0.0002(4) 0.0071(4) -0.0040(4)
C13 0.0232(6) 0.0125(5) 0.0245(6) 0.0008(4) 0.0120(5) 0.0004(4)
C14 0.0208(6) 0.0197(6) 0.0220(6) 0.0026(5) 0.0133(5) -0.0008(5)
C15 0.0186(5) 0.0175(6) 0.0197(6) 0.0023(4) 0.0051(5) 0.0012(4)
C16 0.0140(5) 0.0133(5) 0.0201(5) 0.0002(4) 0.0078(4) 0.0008(4)
N14 0.0157(5) 0.0156(5) 0.0216(5) 0.0024(4) 0.0088(4) 0.0013(4)
N21 0.0186(5) 0.0135(4) 0.0142(4) 0.0001(4) 0.0080(4) -0.0003(4)
N22 0.0219(5) 0.0151(5) 0.0170(5) -0.0011(4) 0.0119(4) -0.0011(4)
N23 0.0202(5) 0.0178(5) 0.0195(5) -0.0041(4) 0.0107(4) -0.0024(4)
N24 0.0174(5) 0.0173(5) 0.0153(5) -0.0001(4) 0.0074(4) 0.0009(4)
C21 0.0172(5) 0.0160(5) 0.0178(6) 0.0015(4) 0.0084(4) 0.0002(4)
C22 0.0194(5) 0.0129(5) 0.0159(5) -0.0001(4) 0.0079(4) -0.0011(4)
C23 0.0240(6) 0.0190(6) 0.0159(5) 0.0006(5) 0.0120(5) 0.0017(4)
C24 0.0252(6) 0.0159(5) 0.0203(6) -0.0051(5) 0.0124(5) -0.0059(4)
C25 0.0162(5) 0.0235(6) 0.0189(6) -0.0017(5) 0.0067(4) -0.0007(5)
C26 0.0247(6) 0.0171(5) 0.0167(6) -0.0022(4) 0.0130(5) 0.0000(4)
N31 0.0242(6) 0.0341(6) 0.0311(6) -0.0005(5) 0.0119(5) -0.0095(5)
C31 0.0180(6) 0.0164(6) 0.0216(6) 0.0005(5) 0.0051(5) -0.0009(5)
C32 0.0226(7) 0.0262(7) 0.0267(7) 0.0014(5) 0.0131(6) 0.0011(5)

loop_
_atom_type_symbol
_atom_type_description
_atom_type_scat_dispersion_real
_atom_type_scat_dispersion_imag
_atom_type_scat_source
C C 0.0181 0.0091 'International Tables Vol C Tables 4.2.6.8 and 6.1.1.4'
H H 0.0000 0.0000 'International Tables Vol C Tables 4.2.6.8 and 6.1.1.4'
Co Co -2.3653 3.6143 'International Tables Vol C Tables 4.2.6.8 and 6.1.1.4'
N N 0.0311 0.0180 'International Tables Vol C Tables 4.2.6.8 and 6.1.1.4'
O O 0.0492 0.0322 'International Tables Vol C Tables 4.2.6.8 and 6.1.1.4'
S S 0.3331 0.5567 'International Tables Vol C Tables 4.2.6.8 and 6.1.1.4'

loop_
_geom_angle_atom_site_label_1
_geom_angle_atom_site_label_2
_geom_angle_atom_site_label_3
_geom_angle_site_symmetry_1
_geom_angle_site_symmetry_3
_geom_angle
_geom_angle_publ_flag
N1 Co1 N1 3_666 . 180.0 n
N1 Co1 N11 . 3_666 92.49(4) n
N1 Co1 N11 3_666 3_666 87.51(4) n
N1 Co1 N11 . . 87.51(4) n
N1 Co1 N11 3_666 . 92.49(4) n
O1 Co1 N1 . 3_666 90.32(4) n
O1 Co1 N1 3_666 3_666 89.68(4) n
O1 Co1 N1 . . 89.68(4) n
O1 Co1 N1 3_666 . 90.32(4) n
O1 Co1 O1 3_666 . 180.0 n
O1 Co1 N11 . . 89.16(3) n
O1 Co1 N11 3_666 . 90.84(3) n
O1 Co1 N11 . 3_666 90.84(3) n
O1 Co1 N11 3_666 3_666 89.16(3) n
N11 Co1 N11 3_666 . 180.0 n
C1 N1 Co1 . . 161.53(9) y
N1 C1 S1 . . 179.08(11) ?
Co1 O1 H1A . . 120.6(12) ?
Co1 O1 H1B . . 127.1(14) ?
H1A O1 H1B . . 107.8(18) ?
C11 N11 Co1 . . 113.28(7) ?
C11 N11 C12 . . 106.78(9) ?
C11 N11 C16 . . 107.17(9) ?
C12 N11 Co1 . . 112.96(7) ?
C16 N11 Co1 . . 109.60(7) ?
C16 N11 C12 . . 106.68(8) ?
C12 N12 C13 . . 108.19(9) ?
C12 N12 C14 . . 108.65(9) ?
C14 N12 C13 . . 108.33(10) ?
C11 N13 C13 . . 108.05(9) ?
C11 N13 C15 . . 108.54(9) ?
C15 N13 C13 . . 107.73(9) ?
N11 C11 H11A . . 109.0 ?
N11 C11 H11B . . 109.0 ?
N13 C11 N11 . . 112.72(9) ?
N13 C11 H11A . . 109.0 ?
N13 C11 H11B . . 109.0 ?
H11A C11 H11B . . 107.8 ?
N11 C12 H12A . . 109.0 ?
N11 C12 H12B . . 109.0 ?
N12 C12 N11 . . 112.74(9) ?
N12 C12 H12A . . 109.0 ?
N12 C12 H12B . . 109.0 ?
H12A C12 H12B . . 107.8 ?
N12 C13 N13 . . 112.28(10) ?
N12 C13 H13A . . 109.1 ?
N12 C13 H13B . . 109.1 ?
N13 C13 H13A . . 109.1 ?
N13 C13 H13B . . 109.1 ?
H13A C13 H13B . . 107.9 ?
N12 C14 H14A . . 109.2 ?
N12 C14 H14B . . 109.2 ?
N12 C14 N14 . . 112.24(9) ?
H14A C14 H14B . . 107.9 ?
N14 C14 H14A . . 109.2 ?
N14 C14 H14B . . 109.2 ?
N13 C15 H15A . . 109.1 ?
N13 C15 H15B . . 109.1 ?
N13 C15 N14 . . 112.61(10) ?
H15A C15 H15B . . 107.8 ?
N14 C15 H15A . . 109.1 ?
N14 C15 H15B . . 109.1 ?
N11 C16 H16A . . 108.9 ?
N11 C16 H16B . . 108.9 ?
H16A C16 H16B . . 107.7 ?
N14 C16 N11 . . 113.40(9) ?
N14 C16 H16A . . 108.9 ?
N14 C16 H16B . . 108.9 ?
C15 N14 C14 . . 107.93(9) ?
C16 N14 C14 . . 108.13(9) ?
C16 N14 C15 . . 107.69(9) ?
C21 N21 C22 . . 108.15(9) ?
C21 N21 C26 . . 108.13(9) ?
C26 N21 C22 . . 107.90(9) ?
C21 N22 C23 . . 107.32(9) ?
C24 N22 C21 . . 108.26(9) ?
C24 N22 C23 . . 107.49(9) ?
C24 N23 C25 . . 108.18(9) ?
C24 N23 C26 . . 107.26(9) ?
C26 N23 C25 . . 107.92(9) ?
C22 N24 C23 . . 108.11(9) ?
C22 N24 C25 . . 108.12(9) ?
C23 N24 C25 . . 108.33(9) ?
N21 C21 N22 . . 111.82(9) ?
N21 C21 H21A . . 109.3 ?
N21 C21 H21B . . 109.3 ?
N22 C21 H21A . . 109.3 ?
N22 C21 H21B . . 109.3 ?
H21A C21 H21B . . 107.9 ?
N21 C22 H22A . . 109.2 ?
N21 C22 H22B . . 109.2 ?
N24 C22 N21 . . 111.96(9) ?
N24 C22 H22A . . 109.2 ?
N24 C22 H22B . . 109.2 ?
H22A C22 H22B . . 107.9 ?
N22 C23 H23A . . 109.1 ?
N22 C23 H23B . . 109.1 ?
N24 C23 N22 . . 112.71(9) ?
N24 C23 H23A . . 109.1 ?
N24 C23 H23B . . 109.1 ?
H23A C23 H23B . . 107.8 ?
N22 C24 H24A . . 108.9 ?
N22 C24 H24B . . 108.9 ?
N23 C24 N22 . . 113.15(9) ?
N23 C24 H24A . . 108.9 ?
N23 C24 H24B . . 108.9 ?
H24A C24 H24B . . 107.8 ?
N23 C25 H25A . . 109.1 ?
N23 C25 H25B . . 109.1 ?
N24 C25 N23 . . 112.47(10) ?
N24 C25 H25A . . 109.1 ?
N24 C25 H25B . . 109.1 ?
H25A C25 H25B . . 107.8 ?
N21 C26 H26A . . 109.1 ?
N21 C26 H26B . . 109.1 ?
N23 C26 N21 . . 112.70(9) ?
N23 C26 H26A . . 109.1 ?
N23 C26 H26B . . 109.1 ?
H26A C26 H26B . . 107.8 ?
N31 C31 C32 . . 178.95(14) ?
C31 C32 H32A . . 109.5 ?
C31 C32 H32B . . 109.5 ?
C31 C32 H32C . . 109.5 ?
H32A C32 H32B . . 109.5 ?
H32A C32 H32C . . 109.5 ?
H32B C32 H32C . . 109.5 ?

loop_
_geom_bond_atom_site_label_1
_geom_bond_atom_site_label_2
_geom_bond_site_symmetry_2
_geom_bond_distance
_geom_bond_publ_flag
Co1 N1 3_666 2.0744(10) n
Co1 N1 . 2.0744(10) y
Co1 O1 3_666 2.0661(8) n
Co1 O1 . 2.0661(8) y
Co1 N11 . 2.3112(9) y
Co1 N11 3_666 2.3112(9) n
N1 C1 . 1.1654(16) ?
C1 S1 . 1.6352(12) ?
O1 H1A . 0.88(2) ?
O1 H1B . 0.88(2) ?
N11 C11 . 1.4931(14) ?
N11 C12 . 1.5008(14) ?
N11 C16 . 1.4934(14) ?
N12 C12 . 1.4645(14) ?
N12 C13 . 1.4690(16) ?
N12 C14 . 1.4665(15) ?
N13 C11 . 1.4685(15) ?
N13 C13 . 1.4773(16) ?
N13 C15 . 1.4727(16) ?
C11 H11A . 0.9700 ?
C11 H11B . 0.9700 ?
C12 H12A . 0.9700 ?
C12 H12B . 0.9700 ?
C13 H13A . 0.9700 ?
C13 H13B . 0.9700 ?
C14 H14A . 0.9700 ?
C14 H14B . 0.9700 ?
C14 N14 . 1.4764(16) ?
C15 H15A . 0.9700 ?
C15 H15B . 0.9700 ?
C15 N14 . 1.4740(15) ?
C16 H16A . 0.9700 ?
C16 H16B . 0.9700 ?
C16 N14 . 1.4670(14) ?
N21 C21 . 1.4786(14) ?
N21 C22 . 1.4840(14) ?
N21 C26 . 1.4797(15) ?
N22 C21 . 1.4788(15) ?
N22 C23 . 1.4827(15) ?
N22 C24 . 1.4784(15) ?
N23 C24 . 1.4669(15) ?
N23 C25 . 1.4763(16) ?
N23 C26 . 1.4695(15) ?
N24 C22 . 1.4673(15) ?
N24 C23 . 1.4697(15) ?
N24 C25 . 1.4707(15) ?
C21 H21A . 0.9700 ?
C21 H21B . 0.9700 ?
C22 H22A . 0.9700 ?
C22 H22B . 0.9700 ?
C23 H23A . 0.9700 ?
C23 H23B . 0.9700 ?
C24 H24A . 0.9700 ?
C24 H24B . 0.9700 ?
C25 H25A . 0.9700 ?
C25 H25B . 0.9700 ?
C26 H26A . 0.9700 ?
C26 H26B . 0.9700 ?
N31 C31 . 1.1377(18) ?
C31 C32 . 1.4554(18) ?
C32 H32A . 0.9600 ?
C32 H32B . 0.9600 ?
C32 H32C . 0.9600 ?

loop_
_geom_hbond_atom_site_label_D
_geom_hbond_atom_site_label_H
_geom_hbond_atom_site_label_A
_geom_hbond_site_symmetry_A
_geom_hbond_distance_DH
_geom_hbond_distance_HA
_geom_hbond_distance_DA
_geom_hbond_angle_DHA
O1 H1A N21 . 0.88(2) 1.85(2) 2.7298(13) 171.8(18)
O1 H1B N22 4_575 0.88(2) 2.01(2) 2.8759(13) 167.7(19)
C12 H12B O1 . 0.97 2.60 3.0752(14) 111
C13 H13A S1 4_575 0.97 2.95 3.8089(12) 148
C13 H13B N24 2_656 0.97 2.66 3.5045(16) 146
C16 H16A O1 3_666 0.97 2.52 3.0571(14) 115
C16 H16B N1 . 0.97 2.70 3.2713(15) 118
C21 H21A S1 . 0.97 3.00 3.9471(12) 165
C23 H23B S1 3_667 0.97 2.89 3.6683(12) 138
C26 H26A N31 3_666 0.97 2.56 3.4794(17) 158
C32 H32A S1 3_566 0.96 3.02 3.9560(15) 166
C32 H32B N23 4_475 0.96 2.58 3.4685(16) 154
C32 H32C N14 3_566 0.96 2.61 3.4750(17) 149

loop_
_geom_torsion_atom_site_label_1
_geom_torsion_atom_site_label_2
_geom_torsion_atom_site_label_3
_geom_torsion_atom_site_label_4
_geom_torsion_site_symmetry_1
_geom_torsion_site_symmetry_2
_geom_torsion_site_symmetry_3
_geom_torsion_site_symmetry_4
_geom_torsion
_geom_torsion_publ_flag
Co1 N11 C11 N13 . . . . 177.50(7) ?
Co1 N11 C12 N12 . . . . -177.30(7) ?
Co1 N11 C16 N14 . . . . 179.51(7) ?
N11 C16 N14 C14 . . . . -58.13(12) ?
N11 C16 N14 C15 . . . . 58.26(12) ?
N12 C14 N14 C15 . . . . -58.00(12) ?
N12 C14 N14 C16 . . . . 58.24(12) ?
N13 C15 N14 C14 . . . . 58.10(12) ?
N13 C15 N14 C16 . . . . -58.43(12) ?
C11 N11 C12 N12 . . . . 57.52(12) ?
C11 N11 C16 N14 . . . . -57.18(12) ?
C11 N13 C13 N12 . . . . -58.92(12) ?
C11 N13 C15 N14 . . . . 58.66(12) ?
C12 N11 C11 N13 . . . . -57.52(12) ?
C12 N11 C16 N14 . . . . 56.90(12) ?
C12 N12 C13 N13 . . . . 58.99(12) ?
C12 N12 C14 N14 . . . . -58.86(12) ?
C13 N12 C12 N11 . . . . -58.73(12) ?
C13 N12 C14 N14 . . . . 58.46(12) ?
C13 N13 C11 N11 . . . . 58.71(12) ?
C13 N13 C15 N14 . . . . -58.10(12) ?
C14 N12 C12 N11 . . . . 58.67(12) ?
C14 N12 C13 N13 . . . . -58.62(12) ?
C15 N13 C11 N11 . . . . -57.84(12) ?
C15 N13 C13 N12 . . . . 58.16(12) ?
C16 N11 C11 N13 . . . . 56.49(12) ?
C16 N11 C12 N12 . . . . -56.82(12) ?
C21 N21 C22 N24 . . . . -58.62(12) ?
C21 N21 C26 N23 . . . . 59.00(12) ?
C21 N22 C23 N24 . . . . 58.82(12) ?
C21 N22 C24 N23 . . . . -58.16(13) ?
C22 N21 C21 N22 . . . . 58.99(12) ?
C22 N21 C26 N23 . . . . -57.76(12) ?
C22 N24 C23 N22 . . . . -58.82(12) ?
C22 N24 C25 N23 . . . . 59.03(12) ?
C23 N22 C21 N21 . . . . -58.65(12) ?
C23 N22 C24 N23 . . . . 57.48(12) ?
C23 N24 C22 N21 . . . . 58.22(12) ?
C23 N24 C25 N23 . . . . -57.90(12) ?
C24 N22 C21 N21 . . . . 57.10(12) ?
C24 N22 C23 N24 . . . . -57.44(12) ?
C24 N23 C25 N24 . . . . 57.61(12) ?
C24 N23 C26 N21 . . . . -58.72(12) ?
C25 N23 C24 N22 . . . . -57.80(13) ?
C25 N23 C26 N21 . . . . 57.63(12) ?
C25 N24 C22 N21 . . . . -58.86(12) ?
C25 N24 C23 N22 . . . . 58.11(12) ?
C26 N21 C21 N22 . . . . -57.60(12) ?
C26 N21 C22 N24 . . . . 58.13(11) ?
C26 N23 C24 N22 . . . . 58.38(13) ?
C26 N23 C25 N24 . . . . -58.14(12) ?

_cod_database_fobs_code 2243939
